data_4124803
loop_
_publ_author_name
'Dong, Jie'
'Cui, Ping'
'Shi, Peng-Fei'
'Cheng, Peng'
'Zhao, Bin'

_publ_section_title
;
 Ultrastrong Alkali-Resisting Lanthanide-Zeolites Assembled by [Ln60]
 Nanocages.
;
_journal_issue 51
_journal_name_full 'Journal of the American Chemical Society'
_journal_page_first 15988
_journal_page_last 15991
_journal_paper_doi 10.1021/jacs.5b10000
_journal_volume 137
_journal_year 2015
_chemical_absolute_configuration unk
_chemical_formula_moiety '0.13(C8 H48 Dy24 O72), 0.25(H4 O4)'
_chemical_formula_sum 'C H6.99 Dy3 O9.99'
_chemical_formula_weight 666.40
_chemical_name_systematic
;
 ? 
;
_space_group_crystal_system cubic
_space_group_IT_number 211
_space_group_name_Hall 'I 4 2 3'
_space_group_name_H-M_alt 'I 4 3 2'
_symmetry_space_group_name_Hall 'I 4 2 3'
_symmetry_space_group_name_H-M 'I 4 3 2'
_atom_sites_solution_hydrogens geom
_atom_sites_solution_primary direct
_atom_sites_solution_secondary difmap
_audit_creation_date 2015-09-17
_audit_creation_method
;
Olex2 1.2
(compiled 2015.01.26 svn.r3150 for OlexSys, GUI svn.r4998)
;
_cell_angle_alpha 90.00
_cell_angle_beta 90.00
_cell_angle_gamma 90.00
_cell_formula_units_Z 8
_cell_length_a 12.5189(3)
_cell_length_b 12.5189(3)
_cell_length_c 12.5189(3)
_cell_measurement_reflns_used 494
_cell_measurement_temperature 121.30(14)
_cell_measurement_theta_max 27.7470
_cell_measurement_theta_min 3.9860
_cell_volume 1962.00(8)
_computing_cell_refinement
;
CrysAlisPro, Agilent Technologies,
Version 1.171.36.32 (release 02-08-2013 CrysAlis171 .NET)
(compiled Aug  2 2013,16:46:58)
;
_computing_data_collection
;
CrysAlisPro, Agilent Technologies,
Version 1.171.36.32 (release 02-08-2013 CrysAlis171 .NET)
(compiled Aug  2 2013,16:46:58)
;
_computing_data_reduction
;
CrysAlisPro, Agilent Technologies,
Version 1.171.36.32 (release 02-08-2013 CrysAlis171 .NET)
(compiled Aug  2 2013,16:46:58)
;
_computing_molecular_graphics 'Olex2 (Dolomanov et al., 2009)'
_computing_publication_material 'Olex2 (Dolomanov et al., 2009)'
_computing_structure_refinement 'XL (Sheldrick, 2008)'
_computing_structure_solution 'XS (Sheldrick, 2008)'
_diffrn_ambient_temperature 121.30(14)
_diffrn_detector_area_resol_mean 16.2116
_diffrn_measured_fraction_theta_full 0.995
_diffrn_measured_fraction_theta_max 0.995
_diffrn_measurement_details
;
  1 omega  -49.00   -5.00   1.0000    3.6900
omega____ theta____ kappa____ phi______ frames
    -       18.0372  -77.0000 -150.0000 44
;
_diffrn_measurement_device_type 'SuperNova, Single source at offset, Eos'
_diffrn_measurement_method '\w scans'
_diffrn_orient_matrix_UB_11 -0.0463747000
_diffrn_orient_matrix_UB_12 0.0311242000
_diffrn_orient_matrix_UB_13 -0.0096648000
_diffrn_orient_matrix_UB_21 -0.0055917000
_diffrn_orient_matrix_UB_22 0.0090467000
_diffrn_orient_matrix_UB_23 0.0556988000
_diffrn_orient_matrix_UB_31 0.0321158000
_diffrn_orient_matrix_UB_32 0.0463956000
_diffrn_orient_matrix_UB_33 -0.0042741000
_diffrn_radiation_monochromator mirror
_diffrn_radiation_type MoK\a
_diffrn_radiation_wavelength 0.71073
_diffrn_reflns_av_R_equivalents 0.0252
_diffrn_reflns_av_unetI/netI 0.0279
_diffrn_reflns_limit_h_max 14
_diffrn_reflns_limit_h_min -6
_diffrn_reflns_limit_k_max 4
_diffrn_reflns_limit_k_min -13
_diffrn_reflns_limit_l_max 10
_diffrn_reflns_limit_l_min -8
_diffrn_reflns_number 759
_diffrn_reflns_theta_full 24.78
_diffrn_reflns_theta_max 24.78
_diffrn_reflns_theta_min 3.25
_diffrn_source 'SuperNova (Mo) X-ray Source'
_exptl_absorpt_coefficient_mu 22.646
_exptl_absorpt_correction_T_max 1.00000
_exptl_absorpt_correction_T_min 0.83743
_exptl_absorpt_correction_type multi-scan
_exptl_absorpt_process_details
;
CrysAlisPro, Agilent Technologies,
Version 1.171.36.32 (release 02-08-2013 CrysAlis171 .NET)
(compiled Aug  2 2013,16:46:58)
Empirical absorption correction using spherical harmonics,
 implemented in SCALE3 ABSPACK scaling algorithm.
;
_exptl_crystal_colour
;
;
_exptl_crystal_density_diffrn 4.512
_exptl_crystal_density_method 'not measured'
_exptl_crystal_description
;
;
_exptl_crystal_F_000 2327
_refine_diff_density_max 1.919
_refine_diff_density_min -2.370
_refine_diff_density_rms 0.342
_refine_ls_abs_structure_details 'Flack H D (1983), Acta Cryst. A39, 876-881'
_refine_ls_abs_structure_Flack 0.5(2)
_refine_ls_extinction_method none
_refine_ls_goodness_of_fit_ref 1.101
_refine_ls_hydrogen_treatment constr
_refine_ls_matrix_type full
_refine_ls_number_parameters 25
_refine_ls_number_reflns 296
_refine_ls_number_restraints 12
_refine_ls_restrained_S_all 1.079
_refine_ls_R_factor_all 0.0382
_refine_ls_R_factor_gt 0.0328
_refine_ls_shift/su_max 0.000
_refine_ls_shift/su_mean 0.000
_refine_ls_structure_factor_coef Fsqd
_refine_ls_weighting_details 'calc w=1/[\s^2^(Fo^2^)+(0.0450P)^2^+84.0630P] where P=(Fo^2^+2Fc^2^)/3'
_refine_ls_weighting_scheme calc
_refine_ls_wR_factor_gt 0.0862
_refine_ls_wR_factor_ref 0.0923
_reflns_number_gt 257
_reflns_number_total 296
_reflns_threshold_expression >2sigma(I)
_cod_data_source_file ja5b10000_si_002.cif
_cod_data_source_block Dy
_cod_original_cell_volume 1962.02(7)
_cod_database_code 4124803
_chemical_oxdiff_formula C1MN1DY1
_chemical_oxdiff_usercomment DJ-150-4
_reflns_odcompleteness_completeness 99.57
_reflns_odcompleteness_iscentric 1
_reflns_odcompleteness_theta 26.32
_olex2_refinement_description
;
1. Fixed Uiso
 At 1.2 times of:
  All O(H) groups
2. Uiso/Uaniso restraints and constraints
Uanis(C3) \\sim Ueq, Uanis(O1) \\sim Ueq: with sigma of 0.005 and sigma for
terminal atoms of 0.005
3. Others
 Fixed Sof: O1(0.165) H1(0.165)
4.a Riding coordinates:
 O4(H4), O1(H1)
;
_olex2_submission_special_instructions 'No special instructions were received'

loop_
_space_group_symop_id
_space_group_symop_operation_xyz
1 'x, y, z'
2 '-y, x, z'
3 '-x, -y, z'
4 'y, -x, z'
5 'x, -z, y'
6 'x, -y, -z'
7 'x, z, -y'
8 'z, y, -x'
9 '-x, y, -z'
10 '-z, y, x'
11 'z, x, y'
12 'y, z, x'
13 '-y, -z, x'
14 'z, -x, -y'
15 '-y, z, -x'
16 '-z, -x, y'
17 '-z, x, -y'
18 'y, -z, -x'
19 'y, x, -z'
20 '-y, -x, -z'
21 '-x, z, y'
22 '-x, -z, -y'
23 'z, -y, x'
24 '-z, -y, -x'
25 'x+1/2, y+1/2, z+1/2'
26 '-y+1/2, x+1/2, z+1/2'
27 '-x+1/2, -y+1/2, z+1/2'
28 'y+1/2, -x+1/2, z+1/2'
29 'x+1/2, -z+1/2, y+1/2'
30 'x+1/2, -y+1/2, -z+1/2'
31 'x+1/2, z+1/2, -y+1/2'
32 'z+1/2, y+1/2, -x+1/2'
33 '-x+1/2, y+1/2, -z+1/2'
34 '-z+1/2, y+1/2, x+1/2'
35 'z+1/2, x+1/2, y+1/2'
36 'y+1/2, z+1/2, x+1/2'
37 '-y+1/2, -z+1/2, x+1/2'
38 'z+1/2, -x+1/2, -y+1/2'
39 '-y+1/2, z+1/2, -x+1/2'
40 '-z+1/2, -x+1/2, y+1/2'
41 '-z+1/2, x+1/2, -y+1/2'
42 'y+1/2, -z+1/2, -x+1/2'
43 'y+1/2, x+1/2, -z+1/2'
44 '-y+1/2, -x+1/2, -z+1/2'
45 '-x+1/2, z+1/2, y+1/2'
46 '-x+1/2, -z+1/2, -y+1/2'
47 'z+1/2, -y+1/2, x+1/2'
48 '-z+1/2, -y+1/2, -x+1/2'

loop_
_atom_site_label
_atom_site_type_symbol
_atom_site_fract_x
_atom_site_fract_y
_atom_site_fract_z
_atom_site_U_iso_or_equiv
_atom_site_adp_type
_atom_site_occupancy
_atom_site_calc_flag
_atom_site_site_symmetry_order
_atom_site_refinement_flags_posn
_atom_site_refinement_flags_adp
_atom_site_refinement_flags_occupancy
Dy1 Dy 0.5000 0.15433(5) 0.15433(5) 0.0182(4) Uani 1 d 2 S T P
C3 C 0.7500 0.2500 0.2500 0.007(4) Uani 1 d 6 S TU P
O4 O 0.497(2) 0.3324(7) 0.1055(8) 0.024(2) Uani 1 d 1 . . .
H4 H 0.5007 0.3621 0.1677 0.028 Uiso 1 d 1 R . .
O6 O 0.6770(9) 0.1770(9) 0.2500 0.019(4) Uani 1 d 2 S T P
O1 O 0.5000 0.5000 0.289(3) 0.045(6) Uani 0.66 d 4 S TU P
H1 H 0.5249 0.4431 0.3173 0.054 Uiso 0.17 d 1 R . .

loop_
_atom_site_aniso_label
_atom_site_aniso_U_11
_atom_site_aniso_U_22
_atom_site_aniso_U_33
_atom_site_aniso_U_23
_atom_site_aniso_U_13
_atom_site_aniso_U_12
Dy1 0.0176(5) 0.0185(4) 0.0185(4) 0.0010(3) 0.0005(17) -0.0005(17)
C3 0.007(4) 0.007(4) 0.007(4) -0.002(3) 0.002(3) 0.002(3)
O4 0.024(6) 0.022(5) 0.024(5) -0.007(4) 0.004(15) 0.016(13)
O6 0.027(6) 0.027(6) 0.004(7) 0.003(4) -0.003(4) -0.007(8)
O1 0.046(6) 0.046(6) 0.042(8) 0.000 0.000 0.000

loop_
_atom_type_symbol
_atom_type_description
_atom_type_scat_dispersion_real
_atom_type_scat_dispersion_imag
_atom_type_scat_source
C C 0.0033 0.0016 'International Tables Vol C Tables 4.2.6.8 and 6.1.1.4'
H H 0.0000 0.0000 'International Tables Vol C Tables 4.2.6.8 and 6.1.1.4'
Dy Dy -0.1892 4.4098 'International Tables Vol C Tables 4.2.6.8 and 6.1.1.4'
O O 0.0106 0.0060 'International Tables Vol C Tables 4.2.6.8 and 6.1.1.4'

loop_
_geom_angle_atom_site_label_1
_geom_angle_atom_site_label_2
_geom_angle_atom_site_label_3
_geom_angle
_geom_angle_site_symmetry_1
_geom_angle_site_symmetry_3
Dy1 Dy1 Dy1 114.728(18) 41_545 37_554
Dy1 Dy1 Dy1 64.24(3) 37_554 42
Dy1 Dy1 Dy1 169.66(4) 41_545 42
Dy1 Dy1 Dy1 64.24(3) 41_545 38
Dy1 Dy1 Dy1 114.727(18) 42 38
Dy1 Dy1 Dy1 169.66(4) 37_554 38
O4 Dy1 Dy1 38.2(3) 48 37_554
O4 Dy1 Dy1 134.1(6) . 38
O4 Dy1 Dy1 39.9(6) 21_655 41_545
O4 Dy1 Dy1 38.3(7) . 37_554
O4 Dy1 Dy1 151.5(2) 47_554 41_545
O4 Dy1 Dy1 134.1(6) 21_655 37_554
O4 Dy1 Dy1 151.8(3) 48 38
O4 Dy1 Dy1 106.8(4) 41_545 37_554
O4 Dy1 Dy1 79.0(4) 41_545 38
O4 Dy1 Dy1 79.0(4) 47_554 37_554
O4 Dy1 Dy1 38.5(2) 47_554 42
O4 Dy1 Dy1 105.9(4) 48 41_545
O4 Dy1 Dy1 38.5(2) 41_545 41_545
O4 Dy1 Dy1 79.7(3) 48 42
O4 Dy1 Dy1 38.2(3) 38 38
O4 Dy1 Dy1 79.7(3) 38 41_545
O4 Dy1 Dy1 38.3(7) 21_655 38
O4 Dy1 Dy1 132.7(6) . 41_545
O4 Dy1 Dy1 106.8(4) 47_554 38
O4 Dy1 Dy1 132.7(6) 21_655 42
O4 Dy1 Dy1 151.5(2) 41_545 42
O4 Dy1 Dy1 105.9(4) 38 42
O4 Dy1 Dy1 39.9(6) . 42
O4 Dy1 Dy1 151.8(3) 38 37_554
O4 Dy1 O4 144.8(4) 38 .
O4 Dy1 O4 68.5(4) 48 47_554
O4 Dy1 O4 116.3(7) 48 38
O4 Dy1 O4 144.8(4) 48 21_655
O4 Dy1 O4 73.9(5) . 47_554
O4 Dy1 O4 72.8(6) 38 21_655
O4 Dy1 O4 73.9(5) 21_655 41_545
O4 Dy1 O4 120.7(5) . 21_655
O4 Dy1 O4 78.5(4) 38 47_554
O4 Dy1 O4 78.5(4) 48 41_545
O4 Dy1 O4 143.9(4) 21_655 47_554
O4 Dy1 O4 68.5(4) 38 41_545
O4 Dy1 O4 72.8(6) 48 .
O4 Dy1 O4 143.9(4) . 41_545
O4 Dy1 O4 115.1(6) 41_545 47_554
O4 Dy1 O6 63.8(5) 48 37_554
O4 Dy1 O6 63.9(8) 21_655 .
O4 Dy1 O6 63.8(5) 38 .
O4 Dy1 O6 151.3(5) 38 37_554
O4 Dy1 O6 84.2(5) 47_554 .
O4 Dy1 O6 63.9(8) . 37_554
O4 Dy1 O6 91.8(7) . .
O4 Dy1 O6 91.8(7) 21_655 37_554
O4 Dy1 O6 123.0(5) 41_545 .
O4 Dy1 O6 84.2(5) 41_545 37_554
O4 Dy1 O6 151.3(5) 48 .
O4 Dy1 O6 123.0(5) 47_554 37_554
O6 Dy1 Dy1 130.0(2) . 37_554
O6 Dy1 Dy1 44.2(2) . 38
O6 Dy1 Dy1 102.3(2) . 41_545
O6 Dy1 Dy1 44.2(2) 37_554 37_554
O6 Dy1 Dy1 102.3(2) 37_554 42
O6 Dy1 Dy1 73.3(2) 37_554 41_545
O6 Dy1 Dy1 130.0(2) 37_554 38
O6 Dy1 Dy1 73.3(2) . 42
O6 Dy1 O6 131.18(16) 37_554 .
O6 C3 O6 120.000(1) 16_665 .
O6 C3 O6 120.001(1) 16_665 15_656
O6 C3 O6 120.0 . 15_656
Dy1 O4 Dy1 110.9(4) 37_554 42
Dy1 O4 Dy1 101.6(8) . 42
Dy1 O4 Dy1 103.5(9) 37_554 .
Dy1 O6 Dy1 91.6(5) . 38
C3 O6 Dy1 134.2(2) . .
C3 O6 Dy1 134.2(2) . 38

loop_
_geom_bond_atom_site_label_1
_geom_bond_atom_site_label_2
_geom_bond_distance
_geom_bond_site_symmetry_2
Dy1 Dy1 3.63365(17) 41_545
Dy1 Dy1 3.63369(17) 38
Dy1 Dy1 3.63369(17) 42
Dy1 Dy1 3.63365(17) 37_554
Dy1 O4 2.31(3) 38
Dy1 O4 2.31(3) 48
Dy1 O4 2.311(9) .
Dy1 O4 2.311(9) 21_655
Dy1 O4 2.38(3) 41_545
Dy1 O4 2.38(3) 47_554
Dy1 O6 2.535(11) .
Dy1 O6 2.535(11) 37_554
C3 O6 1.292(15) .
C3 O6 1.292(15) 15_656
C3 O6 1.292(15) 16_665
O4 Dy1 2.31(3) 37_554
O4 Dy1 2.38(3) 42
O6 Dy1 2.535(11) 38
